data_7214632
loop_
_publ_author_name
'Xu, Heng'
'Bao, Weiwei'
'Xu, Yan'
'Liu, Xiaolan'
'Shen, Xuan'
'Zhu, Dunru'

_publ_section_title
;
 An unprecedented 3D/3D hetero-interpenetrated MOF built from two
 different nodes, chemical composition, and topology of networks
;
_journal_issue 18
_journal_name_full CrystEngComm
_journal_page_first 5720
_journal_paper_doi 10.1039/c2ce25739d
_journal_volume 14
_journal_year 2012
_chemical_formula_moiety '2(C64 H48 Cd3 O24), C32 H24 Cd O12, 6(C2 H8 N), 18(H2 O), 7(C2 H7 N), 5(C3 H7 N O) '
_chemical_formula_sum 'C201 H288 Cd7 N18 O83'
_chemical_formula_weight 5071.39
_chemical_name_systematic
;
?
;
_space_group_IT_number 122
_symmetry_cell_setting tetragonal
_symmetry_space_group_name_Hall 'I -4 2bw'
_symmetry_space_group_name_H-M 'I -4 2 d'
_atom_sites_solution_hydrogens geom
_atom_sites_solution_primary direct
_atom_sites_solution_secondary difmap
_audit_creation_method SHELXL-97
_cell_angle_alpha 90.00
_cell_angle_beta 90.00
_cell_angle_gamma 90.00
_cell_formula_units_Z 4
_cell_length_a 22.180(3)
_cell_length_b 22.180(3)
_cell_length_c 43.666(9)
_cell_measurement_reflns_used 3942
_cell_measurement_temperature 291(2)
_cell_measurement_theta_max 24.87
_cell_measurement_theta_min 2.13
_cell_volume 21482(6)
_computing_cell_refinement SMART
_computing_data_collection 'SMART (Bruker, 2000)'
_computing_data_reduction 'SAINT (Bruker, 2000)'
_computing_molecular_graphics SHELXTL
_computing_publication_material SHELXTL
_computing_structure_refinement SHELXTL
_computing_structure_solution 'SHELXTL (Bruker, 2000)'
_diffrn_ambient_temperature 291(2)
_diffrn_measured_fraction_theta_full 0.999
_diffrn_measured_fraction_theta_max 0.999
_diffrn_measurement_device_type 'Bruker Smart Apex II CCD area detector'
_diffrn_measurement_method 'phi and omega scans'
_diffrn_radiation_monochromator graphite
_diffrn_radiation_source 'sealed tube'
_diffrn_radiation_type MoK\a
_diffrn_radiation_wavelength 0.71073
_diffrn_reflns_av_R_equivalents 0.0666
_diffrn_reflns_av_sigmaI/netI 0.0475
_diffrn_reflns_limit_h_max 14
_diffrn_reflns_limit_h_min -27
_diffrn_reflns_limit_k_max 25
_diffrn_reflns_limit_k_min -27
_diffrn_reflns_limit_l_max 52
_diffrn_reflns_limit_l_min -53
_diffrn_reflns_number 57376
_diffrn_reflns_theta_full 26.00
_diffrn_reflns_theta_max 26.00
_diffrn_reflns_theta_min 1.84
_exptl_absorpt_coefficient_mu 0.760
_exptl_absorpt_correction_T_max 0.9143
_exptl_absorpt_correction_T_min 0.9077
_exptl_absorpt_correction_type multi-scan
_exptl_absorpt_process_details 'SADABS; Bruker, 2000'
_exptl_crystal_colour Colourless
_exptl_crystal_density_diffrn 1.324
_exptl_crystal_density_method 'not measured'
_exptl_crystal_description Octahedron
_exptl_crystal_F_000 8712
_exptl_crystal_size_max 0.13
_exptl_crystal_size_mid 0.13
_exptl_crystal_size_min 0.12
_refine_diff_density_max 0.665
_refine_diff_density_min -0.983
_refine_diff_density_rms 0.083
_refine_ls_abs_structure_details 'Flack H D (1983), Acta Cryst. A39, 876-881'
_refine_ls_abs_structure_Flack 0.01(3)
_refine_ls_extinction_method none
_refine_ls_goodness_of_fit_ref 1.059
_refine_ls_hydrogen_treatment constr
_refine_ls_matrix_type full
_refine_ls_number_parameters 637
_refine_ls_number_reflns 10563
_refine_ls_number_restraints 0
_refine_ls_restrained_S_all 1.059
_refine_ls_R_factor_all 0.0588
_refine_ls_R_factor_gt 0.0514
_refine_ls_shift/su_max 0.000
_refine_ls_shift/su_mean 0.000
_refine_ls_structure_factor_coef Fsqd
_refine_ls_weighting_details 'calc w=1/[\s^2^(Fo^2^)+(0.08P)^2^+1.99P] where P=(Fo^2^+2Fc^2^)/3'
_refine_ls_weighting_scheme calc
_refine_ls_wR_factor_gt 0.1225
_refine_ls_wR_factor_ref 0.1262
_reflns_number_gt 9437
_reflns_number_total 10563
_reflns_threshold_expression >2sigma(I)
_cod_data_source_file c2ce25739d.txt
_cod_data_source_block zdr3
_cod_depositor_comments
;
The following automatic conversions were performed:

'_symmetry_cell_setting' value 'Tetragonal' changed to 'tetragonal'
according to
/usr/data/users/saulius/automatic-downloads/retrospective/RSC/lib/dictionaries/cif_core.dic
dictionary named 'cif_core.dic' version 2.4.2 from 2011-04-26.

Automatic conversion script
Id: cif_fix_values 2281 2013-09-26 08:29:07Z andrius 
;
_cod_original_cell_volume 21481(6)
_cod_original_sg_symbol_H-M I-42d
_cod_database_code 7214632

loop_
_symmetry_equiv_pos_as_xyz
'x, y, z'
'-x, -y, z'
'y, -x, -z'
'-y, x, -z'
'-x+1/2, y, -z+3/4'
'x+1/2, -y, -z+3/4'
'-y+1/2, -x, z+3/4'
'y+1/2, x, z+3/4'
'x+1/2, y+1/2, z+1/2'
'-x+1/2, -y+1/2, z+1/2'
'y+1/2, -x+1/2, -z+1/2'
'-y+1/2, x+1/2, -z+1/2'
'-x+1, y+1/2, -z+5/4'
'x+1, -y+1/2, -z+5/4'
'-y+1, -x+1/2, z+5/4'
'y+1, x+1/2, z+5/4'

loop_
_atom_site_label
_atom_site_type_symbol
_atom_site_fract_x
_atom_site_fract_y
_atom_site_fract_z
_atom_site_U_iso_or_equiv
_atom_site_adp_type
_atom_site_occupancy
_atom_site_symmetry_multiplicity
_atom_site_calc_flag
_atom_site_refinement_flags
C1 C 0.6313(3) 0.0563(3) 0.37335(12) 0.0388(12) Uani 1 1 d .
C2 C 0.6292(3) 0.0202(3) 0.34468(12) 0.0395(13) Uani 1 1 d .
C3 C 0.5781(3) 0.0149(3) 0.32648(13) 0.0396(13) Uani 1 1 d .
H3 H 0.5437 0.0372 0.3311 0.047 Uiso 1 1 calc R
C4 C 0.5783(3) -0.0237(2) 0.30141(13) 0.0367(12) Uani 1 1 d .
H4 H 0.5441 -0.0273 0.2892 0.044 Uiso 1 1 calc R
C5 C 0.6297(2) -0.0570(2) 0.29453(14) 0.0402(13) Uani 1 1 d .
C6 C 0.6808(3) -0.0516(3) 0.31273(12) 0.0354(13) Uani 1 1 d .
C7 C 0.6806(3) -0.0130(2) 0.33780(13) 0.0359(12) Uani 1 1 d .
H7 H 0.7148 -0.0095 0.3500 0.043 Uiso 1 1 calc R
C8 C 0.6279(3) -0.1025(2) 0.26901(13) 0.0371(12) Uani 1 1 d .
C9 C 0.6023(3) -0.1585(3) 0.27381(14) 0.0375(13) Uani 1 1 d .
H9 H 0.5853 -0.1683 0.2926 0.045 Uiso 1 1 calc R
C10 C 0.6024(3) -0.2004(3) 0.24959(13) 0.0400(13) Uani 1 1 d .
H10 H 0.5861 -0.2385 0.2527 0.048 Uiso 1 1 calc R
C11 C 0.6262(3) -0.1860(2) 0.22134(12) 0.0352(11) Uani 1 1 d .
C12 C 0.6519(3) -0.1309(3) 0.21736(15) 0.0510(16) Uani 1 1 d .
H12 H 0.6686 -0.1214 0.1984 0.061 Uiso 1 1 calc R
C13 C 0.6542(3) -0.0881(3) 0.24079(14) 0.0406(13) Uani 1 1 d .
C14 C 0.6308(3) -0.2313(3) 0.19642(12) 0.0385(12) Uani 1 1 d .
C15 C 0.7943(3) -0.0528(3) 0.31011(13) 0.0399(13) Uani 1 1 d .
H15B H 0.8220 -0.0549 0.2932 0.060 Uiso 1 1 calc R
H15C H 0.8099 -0.0755 0.3270 0.060 Uiso 1 1 calc R
H15A H 0.7893 -0.0114 0.3161 0.060 Uiso 1 1 calc R
C16 C 0.7256(3) -0.0356(3) 0.20890(17) 0.0567(17) Uani 1 1 d .
H16B H 0.7032 -0.0394 0.1902 0.085 Uiso 1 1 calc R
H16C H 0.7534 -0.0686 0.2107 0.085 Uiso 1 1 calc R
H16A H 0.7475 0.0018 0.2087 0.085 Uiso 1 1 calc R
C17 C 0.6313(3) 0.2280(3) 0.38570(13) 0.0412(13) Uani 1 1 d .
C18 C 0.6268(3) 0.2746(2) 0.36079(12) 0.0358(12) Uani 1 1 d .
C19 C 0.6813(2) 0.2836(2) 0.34291(11) 0.0301(11) Uani 1 1 d .
H19 H 0.7171 0.2632 0.3470 0.036 Uiso 1 1 calc R
C20 C 0.6760(3) 0.3249(3) 0.31942(11) 0.0337(12) Uani 1 1 d .
C21 C 0.6302(3) 0.3610(2) 0.31405(10) 0.0334(11) Uani 1 1 d .
C22 C 0.5796(3) 0.3545(3) 0.33367(12) 0.0376(13) Uani 1 1 d .
H22 H 0.5472 0.3808 0.3318 0.045 Uiso 1 1 calc R
C23 C 0.5780(3) 0.3075(2) 0.35664(14) 0.0370(13) Uani 1 1 d .
H23 H 0.5434 0.3007 0.3682 0.044 Uiso 1 1 calc R
C24 C 0.6297(3) 0.4096(3) 0.29024(12) 0.0369(12) Uani 1 1 d .
C25 C 0.6729(3) 0.4547(2) 0.29024(12) 0.0341(12) Uani 1 1 d .
H25 H 0.7015 0.4546 0.3058 0.041 Uiso 1 1 calc R
C26 C 0.6762(3) 0.5004(3) 0.26810(13) 0.0394(12) Uani 1 1 d .
H26 H 0.7072 0.5286 0.2681 0.047 Uiso 1 1 calc R
C27 C 0.6306(3) 0.5016(2) 0.24601(14) 0.0430(13) Uani 1 1 d .
C28 C 0.5853(2) 0.4568(3) 0.24576(13) 0.0362(12) Uani 1 1 d .
H28 H 0.5554 0.4562 0.2308 0.043 Uiso 1 1 calc R
C29 C 0.5873(3) 0.4145(3) 0.26821(14) 0.0396(13) Uani 1 1 d .
C30 C 0.6310(3) 0.5460(2) 0.22107(11) 0.0322(11) Uani 1 1 d .
C31 C 0.7795(2) 0.3023(3) 0.30472(13) 0.0368(13) Uani 1 1 d .
H31A H 0.8007 0.3159 0.3226 0.055 Uiso 1 1 calc R
H31B H 0.8052 0.3057 0.2871 0.055 Uiso 1 1 calc R
H31C H 0.7677 0.2610 0.3074 0.055 Uiso 1 1 calc R
C32 C 0.4796(3) 0.3725(3) 0.25259(14) 0.0438(14) Uani 1 1 d .
H32A H 0.4506 0.3909 0.2660 0.066 Uiso 1 1 calc R
H32B H 0.4661 0.3327 0.2472 0.066 Uiso 1 1 calc R
H32C H 0.4837 0.3963 0.2344 0.066 Uiso 1 1 calc R
C33 C 0.5891(3) 0.4854(3) 0.45645(14) 0.0426(14) Uani 1 1 d .
C34 C 0.6395(3) 0.4851(3) 0.43282(14) 0.0439(14) Uani 1 1 d .
C35 C 0.6439(3) 0.4381(3) 0.41193(13) 0.0439(14) Uani 1 1 d .
H35 H 0.6161 0.4061 0.4133 0.053 Uiso 1 1 d R
C36 C 0.6882(3) 0.4393(3) 0.38932(14) 0.0387(13) Uani 1 1 d .
H36 H 0.6911 0.4078 0.3753 0.046 Uiso 1 1 calc R
C37 C 0.7279(3) 0.4875(2) 0.38771(13) 0.0391(13) Uani 1 1 d .
C38 C 0.7235(3) 0.5348(3) 0.40853(12) 0.0362(12) Uani 1 1 d .
C39 C 0.6792(3) 0.5335(2) 0.43112(13) 0.0384(13) Uani 1 1 d .
H39 H 0.6761 0.5650 0.4451 0.046 Uiso 1 1 calc R
C40 C 0.7575(3) 0.6354(2) 0.42019(12) 0.0382(12) Uani 1 1 d .
H40A H 0.7284 0.6575 0.4085 0.057 Uiso 1 1 d R
H40B H 0.7951 0.6568 0.4203 0.057 Uiso 1 1 d R
H40C H 0.7433 0.6308 0.4408 0.057 Uiso 1 1 d R
C41 C 0.4231(2) 0.2219(2) 0.39602(12) 0.0329(12) Uani 1 1 d .
H41B H 0.4540 0.2059 0.4091 0.049 Uiso 1 1 calc R
H41C H 0.3846 0.2179 0.4059 0.049 Uiso 1 1 calc R
H41A H 0.4310 0.2637 0.3920 0.049 Uiso 1 1 calc R
C42 C 0.3839(3) 0.2249(3) 0.34551(14) 0.0468(15) Uani 1 1 d .
H42A H 0.3512 0.2006 0.3381 0.070 Uiso 1 1 calc R
H42C H 0.4077 0.2386 0.3285 0.070 Uiso 1 1 calc R
H42B H 0.3680 0.2590 0.3564 0.070 Uiso 1 1 calc R
C43 C 0.4597(5) 0.3709(6) 0.4106(3) 0.041(3) Uani 0.50 1 d P
H43B H 0.4222 0.3504 0.4141 0.062 Uiso 0.50 1 calc PR
H43C H 0.4692 0.3956 0.4280 0.062 Uiso 0.50 1 calc PR
H43A H 0.4912 0.3417 0.4077 0.062 Uiso 0.50 1 calc PR
C44 C 0.3984(5) 0.3919(5) 0.3636(3) 0.039(3) Uani 0.50 1 d P
H44A H 0.3923 0.4196 0.3470 0.058 Uiso 0.50 1 calc PR
H44B H 0.3637 0.3923 0.3767 0.058 Uiso 0.50 1 calc PR
H44C H 0.4041 0.3520 0.3555 0.058 Uiso 0.50 1 calc PR
Cd1 Cd 0.629445(18) 0.131555(18) 0.425087(9) 0.03339(11) Uani 1 1 d .
Cd2 Cd 0.7500 0.13215(2) 0.3750 0.03108(12) Uani 1 2 d S
Cd3 Cd 0.5000 0.5000 0.5000 0.03495(18) Uani 1 4 d S
N1 N 0.4225(2) 0.1881(2) 0.36666(11) 0.0417(12) Uani 1 1 d .
H1A H 0.4068 0.1510 0.3693 0.050 Uiso 1 1 calc R
H1B H 0.4601 0.1844 0.3591 0.050 Uiso 1 1 calc R
N2 N 0.4544(4) 0.4107(4) 0.3819(2) 0.041(2) Uani 0.50 1 d P
H2A H 0.4512 0.4497 0.3874 0.049 Uiso 0.50 1 calc PR
H2B H 0.4876 0.4065 0.3703 0.049 Uiso 0.50 1 calc PR
O1 O 0.57899(19) 0.08377(19) 0.38055(9) 0.0437(10) Uani 1 1 d .
O2 O 0.67580(18) 0.06395(16) 0.38879(9) 0.0342(9) Uani 1 1 d .
O3 O 0.61665(17) -0.28674(17) 0.20357(8) 0.0368(9) Uani 1 1 d .
O4 O 0.63680(15) -0.21459(16) 0.17119(7) 0.0294(7) Uani 1 1 d .
O5 O 0.73676(17) -0.07734(17) 0.30094(9) 0.0380(9) Uani 1 1 d .
O6 O 0.68552(19) -0.03627(18) 0.23404(9) 0.0426(10) Uani 1 1 d .
O7 O 0.67727(18) 0.20043(17) 0.39057(9) 0.0340(8) Uani 1 1 d .
O8 O 0.58214(18) 0.21449(18) 0.39891(9) 0.0380(9) Uani 1 1 d .
O9 O 0.67230(18) 0.58781(19) 0.22094(9) 0.0404(9) Uani 1 1 d .
O10 O 0.59070(19) 0.55080(17) 0.20182(8) 0.0391(9) Uani 1 1 d .
O11 O 0.72885(18) 0.33727(19) 0.30045(10) 0.0449(11) Uani 1 1 d .
O12 O 0.54154(15) 0.36827(18) 0.26914(8) 0.0365(8) Uani 1 1 d .
O13 O 0.5480(2) 0.44701(19) 0.45495(10) 0.0423(10) Uani 1 1 d .
O14 O 0.58901(17) 0.52452(18) 0.47554(8) 0.0355(8) Uani 1 1 d .
O15 O 0.76554(18) 0.57797(18) 0.40697(9) 0.0425(10) Uani 1 1 d .
O16 O 0.7024(5) 0.2977(5) 0.1757(3) 0.050(3) Uani 0.40 1 d P
H16E H 0.7331 0.2837 0.1664 0.060 Uiso 0.40 1 d PR
H16F H 0.6717 0.2949 0.1642 0.060 Uiso 0.40 1 d PR
O17 O 0.5226(5) 0.0235(4) 0.4189(2) 0.047(3) Uani 0.40 1 d P
H17B H 0.4888 0.0302 0.4104 0.057 Uiso 0.40 1 d PR
H17C H 0.5250 -0.0136 0.4237 0.057 Uiso 0.40 1 d PR
O18 O 0.6282(4) 0.7565(5) 0.4920(2) 0.048(3) Uani 0.40 1 d P
H18C H 0.6596 0.7348 0.4903 0.058 Uiso 0.40 1 d PR
H18B H 0.6025 0.7385 0.5032 0.058 Uiso 0.40 1 d PR
O19 O 0.0100(4) 0.7354(4) 0.30016(19) 0.044(2) Uani 0.45 1 d P
H19B H 0.0203 0.7559 0.2846 0.053 Uiso 0.45 1 d PR
H19C H -0.0246 0.7201 0.2971 0.053 Uiso 0.45 1 d PR
O20 O 0.4851(3) 0.4992(7) 0.35208(19) 0.045(3) Uani 0.45 1 d P
H20A H 0.4957 0.4869 0.3344 0.053 Uiso 0.45 1 d PR
H20B H 0.4541 0.5213 0.3497 0.053 Uiso 0.45 1 d PR
O21 O 0.7345(4) 0.2343(4) 0.2420(2) 0.051(3) Uani 0.45 1 d P
H21B H 0.7155 0.2021 0.2379 0.061 Uiso 0.45 1 d PR
H21C H 0.7455 0.2511 0.2254 0.061 Uiso 0.45 1 d PR
O22 O 0.5226(4) 0.9128(4) 0.3674(2) 0.049(2) Uani 0.45 1 d P
H22D H 0.5381 0.9402 0.3563 0.058 Uiso 0.45 1 d PR
H22C H 0.5163 0.9266 0.3853 0.058 Uiso 0.45 1 d PR

loop_
_atom_site_aniso_label
_atom_site_aniso_U_11
_atom_site_aniso_U_22
_atom_site_aniso_U_33
_atom_site_aniso_U_23
_atom_site_aniso_U_13
_atom_site_aniso_U_12
C1 0.034(3) 0.049(3) 0.033(3) -0.007(2) 0.013(3) -0.015(2)
C2 0.035(3) 0.049(3) 0.034(3) -0.018(2) 0.014(2) -0.013(3)
C3 0.041(3) 0.042(3) 0.036(3) -0.019(2) 0.000(2) 0.013(2)
C4 0.040(3) 0.026(3) 0.044(3) -0.019(2) 0.009(2) -0.015(2)
C5 0.027(3) 0.038(3) 0.056(3) -0.023(3) 0.013(3) -0.017(2)
C6 0.037(3) 0.045(3) 0.024(2) -0.013(2) 0.015(2) -0.013(2)
C7 0.048(3) 0.020(2) 0.040(3) -0.009(2) -0.012(2) 0.007(2)
C8 0.041(3) 0.031(3) 0.040(3) -0.006(2) 0.000(3) -0.001(2)
C9 0.038(3) 0.037(3) 0.038(3) -0.016(2) -0.010(2) -0.013(2)
C10 0.048(3) 0.039(3) 0.033(3) -0.014(2) 0.002(2) 0.001(2)
C11 0.036(3) 0.036(3) 0.034(3) -0.009(2) 0.001(2) -0.010(2)
C12 0.049(4) 0.051(4) 0.052(3) -0.026(3) 0.016(3) -0.030(3)
C13 0.040(3) 0.036(3) 0.046(3) -0.016(3) 0.007(3) -0.002(2)
C14 0.042(3) 0.043(3) 0.031(3) -0.008(2) 0.008(3) -0.009(2)
C15 0.032(3) 0.049(3) 0.038(3) -0.007(3) 0.004(2) 0.005(2)
C16 0.052(4) 0.060(4) 0.059(4) -0.003(3) 0.004(3) 0.000(3)
C17 0.041(3) 0.039(3) 0.045(3) 0.020(2) 0.009(3) 0.012(3)
C18 0.041(3) 0.039(3) 0.027(2) 0.016(2) 0.007(2) 0.016(2)
C19 0.034(3) 0.036(3) 0.020(2) -0.001(2) -0.001(2) 0.010(2)
C20 0.047(3) 0.036(3) 0.018(2) 0.004(2) 0.017(2) 0.018(2)
C21 0.042(3) 0.043(3) 0.0157(19) -0.002(2) -0.003(2) 0.014(3)
C22 0.036(3) 0.042(3) 0.035(3) 0.013(2) -0.001(2) 0.020(2)
C23 0.038(3) 0.020(2) 0.053(3) 0.010(2) 0.003(3) 0.011(2)
C24 0.035(3) 0.042(3) 0.034(3) 0.009(2) 0.005(2) 0.010(2)
C25 0.042(3) 0.029(3) 0.031(3) -0.002(2) -0.011(2) 0.017(2)
C26 0.041(3) 0.034(3) 0.043(3) 0.008(3) -0.008(2) 0.011(2)
C27 0.045(3) 0.027(3) 0.057(3) 0.016(2) -0.014(3) 0.017(3)
C28 0.026(3) 0.038(3) 0.044(3) 0.011(2) 0.005(2) 0.018(2)
C29 0.046(3) 0.033(3) 0.040(3) 0.007(2) -0.008(3) 0.013(2)
C30 0.032(3) 0.034(3) 0.030(2) 0.007(2) 0.001(2) 0.013(2)
C31 0.032(3) 0.036(3) 0.042(3) 0.026(2) 0.008(2) 0.012(2)
C32 0.037(3) 0.050(3) 0.044(3) 0.015(3) -0.006(2) 0.015(3)
C33 0.043(3) 0.041(3) 0.045(3) -0.013(3) 0.007(3) 0.007(3)
C34 0.034(3) 0.050(4) 0.048(3) -0.012(3) 0.010(3) 0.011(3)
C35 0.051(4) 0.043(3) 0.039(3) 0.001(2) 0.022(3) -0.011(3)
C36 0.036(3) 0.039(3) 0.041(3) -0.015(3) 0.013(2) -0.008(2)
C37 0.053(3) 0.022(2) 0.043(3) -0.007(2) 0.028(3) -0.001(2)
C38 0.037(3) 0.049(3) 0.023(2) -0.016(2) -0.003(2) -0.007(2)
C39 0.044(3) 0.030(3) 0.042(3) -0.004(2) 0.016(3) 0.019(2)
C40 0.043(3) 0.029(2) 0.043(3) -0.012(2) -0.013(2) 0.015(2)
C41 0.035(3) 0.033(3) 0.031(3) 0.009(2) 0.017(2) 0.019(2)
C42 0.051(4) 0.051(4) 0.038(3) -0.011(3) 0.013(3) 0.010(3)
C43 0.042(6) 0.040(6) 0.041(6) -0.015(5) -0.019(5) 0.010(5)
C44 0.042(6) 0.037(6) 0.036(6) 0.011(5) -0.013(5) -0.014(5)
Cd1 0.0346(2) 0.0338(2) 0.03175(18) 0.00997(16) 0.00194(15) 0.01677(16)
Cd2 0.0327(3) 0.0297(3) 0.0309(2) 0.000 0.0109(2) 0.000
Cd3 0.0298(2) 0.0298(2) 0.0453(4) 0.000 0.000 0.000
N1 0.023(2) 0.052(3) 0.050(3) -0.019(2) -0.005(2) -0.012(2)
N2 0.041(5) 0.043(5) 0.038(5) -0.015(4) -0.018(4) 0.008(4)
O1 0.042(2) 0.046(2) 0.043(2) -0.0126(19) 0.0171(18) -0.0048(19)
O2 0.040(2) 0.0269(19) 0.035(2) -0.0109(16) 0.0066(17) -0.0130(16)
O3 0.044(2) 0.041(2) 0.0258(18) -0.0179(15) -0.0056(16) -0.0145(17)
O4 0.0236(16) 0.0396(19) 0.0251(17) -0.0148(14) 0.0070(14) -0.0124(15)
O5 0.036(2) 0.0344(19) 0.043(2) -0.0194(16) -0.0189(17) 0.0148(15)
O6 0.044(2) 0.039(2) 0.044(2) -0.0143(18) -0.0039(18) -0.0158(17)
O7 0.042(2) 0.0292(19) 0.0303(18) -0.0003(15) 0.0007(16) 0.0148(16)
O8 0.041(2) 0.040(2) 0.0322(19) 0.0189(17) 0.0099(16) 0.0192(17)
O9 0.040(2) 0.046(2) 0.035(2) 0.0169(18) 0.0027(17) 0.0030(17)
O10 0.052(2) 0.033(2) 0.033(2) 0.0057(16) -0.0106(18) 0.0144(17)
O11 0.039(2) 0.046(2) 0.051(2) 0.0254(19) 0.0191(18) 0.0199(17)
O12 0.0301(18) 0.042(2) 0.0378(19) 0.0187(17) -0.0031(15) 0.0182(16)
O13 0.048(2) 0.038(2) 0.041(2) 0.0089(18) 0.0149(19) 0.0044(19)
O14 0.034(2) 0.044(2) 0.0286(18) -0.0017(16) 0.0026(15) 0.0155(16)
O15 0.040(2) 0.046(2) 0.042(2) -0.0299(18) 0.0109(17) -0.0076(17)
O16 0.051(6) 0.043(6) 0.056(6) -0.009(5) -0.002(5) -0.003(5)
O17 0.057(7) 0.026(5) 0.059(7) 0.001(4) 0.015(5) 0.027(4)
O18 0.033(5) 0.048(6) 0.062(6) -0.030(5) 0.028(5) -0.019(5)
O19 0.054(5) 0.030(4) 0.049(5) 0.029(4) 0.033(4) 0.027(4)
O20 0.034(7) 0.059(5) 0.041(4) 0.006(5) -0.013(3) 0.016(8)
O21 0.058(6) 0.048(6) 0.046(6) -0.026(4) -0.011(4) -0.014(5)
O22 0.036(5) 0.052(6) 0.058(6) -0.014(5) 0.004(4) 0.019(4)

loop_
_atom_type_symbol
_atom_type_description
_atom_type_scat_dispersion_real
_atom_type_scat_dispersion_imag
_atom_type_scat_source
C C 0.0033 0.0016 'International Tables Vol C Tables 4.2.6.8 and 6.1.1.4'
H H 0.0000 0.0000 'International Tables Vol C Tables 4.2.6.8 and 6.1.1.4'
O O 0.0106 0.0060 'International Tables Vol C Tables 4.2.6.8 and 6.1.1.4'
Cd Cd -0.8075 1.2024 'International Tables Vol C Tables 4.2.6.8 and 6.1.1.4'
N N 0.0061 0.0033 'International Tables Vol C Tables 4.2.6.8 and 6.1.1.4'

loop_
_geom_angle_atom_site_label_1
_geom_angle_atom_site_label_2
_geom_angle_atom_site_label_3
_geom_angle
_geom_angle_site_symmetry_1
_geom_angle_site_symmetry_3
O2 C1 O1 120.7(5) . .
O2 C1 C2 124.8(5) . .
O1 C1 C2 114.4(5) . .
C3 C2 C7 120.0(5) . .
C3 C2 C1 123.5(5) . .
C7 C2 C1 116.3(5) . .
C4 C3 C2 120.0(5) . .
C4 C3 H3 120.0 . .
C2 C3 H3 120.0 . .
C3 C4 C5 120.0(5) . .
C3 C4 H4 120.0 . .
C5 C4 H4 120.0 . .
C6 C5 C4 120.0(5) . .
C6 C5 C8 120.1(5) . .
C4 C5 C8 119.7(5) . .
C5 C6 C7 120.0(5) . .
C5 C6 O5 117.3(4) . .
C7 C6 O5 121.4(5) . .
C6 C7 C2 120.0(5) . .
C6 C7 H7 120.0 . .
C2 C7 H7 120.0 . .
C9 C8 C13 120.6(5) . .
C9 C8 C5 120.1(5) . .
C13 C8 C5 119.3(5) . .
C8 C9 C10 118.6(6) . .
C8 C9 H9 120.7 . .
C10 C9 H9 120.7 . .
C11 C10 C9 121.3(6) . .
C11 C10 H10 119.3 . .
C9 C10 H10 119.3 . .
C12 C11 C10 118.9(5) . .
C12 C11 C14 119.1(5) . .
C10 C11 C14 121.6(5) . .
C11 C12 C13 122.2(6) . .
C11 C12 H12 118.9 . .
C13 C12 H12 118.9 . .
O6 C13 C12 115.4(5) . .
O6 C13 C8 126.1(5) . .
C12 C13 C8 118.4(5) . .
O4 C14 O3 123.4(5) . .
O4 C14 C11 118.8(5) . .
O3 C14 C11 116.4(5) . .
O5 C15 H15B 109.5 . .
O5 C15 H15C 109.5 . .
H15B C15 H15C 109.5 . .
O5 C15 H15A 109.5 . .
H15B C15 H15A 109.5 . .
H15C C15 H15A 109.5 . .
O6 C16 H16B 109.5 . .
O6 C16 H16C 109.5 . .
H16B C16 H16C 109.5 . .
O6 C16 H16A 109.5 . .
H16B C16 H16A 109.5 . .
H16C C16 H16A 109.5 . .
O7 C17 O8 121.6(5) . .
O7 C17 C18 122.1(5) . .
O8 C17 C18 115.7(5) . .
O7 C17 Cd1 60.5(3) . .
O8 C17 Cd1 61.2(2) . .
C18 C17 Cd1 171.0(5) . .
C23 C18 C19 122.2(5) . .
C23 C18 C17 122.3(5) . .
C19 C18 C17 115.3(5) . .
C20 C19 C18 114.8(5) . .
C20 C19 H19 122.6 . .
C18 C19 H19 122.6 . .
C21 C20 C19 127.1(5) . .
C21 C20 O11 113.9(4) . .
C19 C20 O11 118.5(5) . .
C20 C21 C22 116.2(5) . .
C20 C21 C24 124.6(5) . .
C22 C21 C24 119.0(5) . .
C21 C22 C23 120.7(5) . .
C21 C22 H22 119.6 . .
C23 C22 H22 119.6 . .
C18 C23 C22 118.3(5) . .
C18 C23 H23 120.9 . .
C22 C23 H23 120.9 . .
C29 C24 C25 115.1(5) . .
C29 C24 C21 123.9(5) . .
C25 C24 C21 121.0(5) . .
C24 C25 C26 123.9(5) . .
C24 C25 H25 118.1 . .
C26 C25 H25 118.1 . .
C27 C26 C25 116.9(6) . .
C27 C26 H26 121.6 . .
C25 C26 H26 121.6 . .
C26 C27 C28 120.4(5) . .
C26 C27 C30 121.3(6) . .
C28 C27 C30 118.1(5) . .
C29 C28 C27 117.2(5) . .
C29 C28 H28 121.4 . .
C27 C28 H28 121.4 . .
C24 C29 C28 126.5(6) . .
C24 C29 O12 114.3(5) . .
C28 C29 O12 119.2(5) . .
O10 C30 O9 116.5(5) . .
O10 C30 C27 124.0(5) . .
O9 C30 C27 119.0(5) . .
O10 C30 Cd1 56.1(3) . 8_554
O9 C30 Cd1 60.8(3) . 8_554
C27 C30 Cd1 179.5(4) . 8_554
O11 C31 H31A 109.5 . .
O11 C31 H31B 109.5 . .
H31A C31 H31B 109.5 . .
O11 C31 H31C 109.5 . .
H31A C31 H31C 109.5 . .
H31B C31 H31C 109.5 . .
O12 C32 H32A 109.5 . .
O12 C32 H32B 109.5 . .
H32A C32 H32B 109.5 . .
O12 C32 H32C 109.5 . .
H32A C32 H32C 109.5 . .
H32B C32 H32C 109.5 . .
O14 C33 O13 121.8(6) . .
O14 C33 C34 118.2(6) . .
O13 C33 C34 119.9(5) . .
C39 C34 C35 120.1(5) . .
C39 C34 C33 119.9(5) . .
C35 C34 C33 119.9(6) . .
C34 C35 C36 120.0(5) . .
C34 C35 H35 118.6 . .
C36 C35 H35 121.4 . .
C37 C36 C35 119.9(5) . .
C37 C36 H36 120.1 . .
C35 C36 H36 120.1 . .
C36 C37 C38 120.2(5) . .
C36 C37 C37 117.3(4) . 5_655
C38 C37 C37 122.4(4) . 5_655
O15 C38 C37 117.2(5) . .
O15 C38 C39 122.8(5) . .
C37 C38 C39 119.8(5) . .
C34 C39 C38 120.0(5) . .
C34 C39 H39 120.0 . .
C38 C39 H39 120.0 . .
O15 C40 H40A 109.2 . .
O15 C40 H40B 109.9 . .
H40A C40 H40B 109.5 . .
O15 C40 H40C 109.3 . .
H40A C40 H40C 109.5 . .
H40B C40 H40C 109.5 . .
N1 C41 H41B 109.5 . .
N1 C41 H41C 109.5 . .
H41B C41 H41C 109.5 . .
N1 C41 H41A 109.5 . .
H41B C41 H41A 109.5 . .
H41C C41 H41A 109.5 . .
N1 C42 H42A 109.5 . .
N1 C42 H42C 109.5 . .
H42A C42 H42C 109.5 . .
N1 C42 H42B 109.5 . .
H42A C42 H42B 109.5 . .
H42C C42 H42B 109.5 . .
N2 C43 H43B 109.5 . .
N2 C43 H43C 109.5 . .
H43B C43 H43C 109.5 . .
N2 C43 H43A 109.5 . .
H43B C43 H43A 109.5 . .
H43C C43 H43A 109.5 . .
N2 C44 H44A 109.5 . .
N2 C44 H44B 109.5 . .
H44A C44 H44B 109.5 . .
N2 C44 H44C 109.5 . .
H44A C44 H44C 109.5 . .
H44B C44 H44C 109.5 . .
O3 Cd1 O10 106.77(14) 16_544 16_444
O3 Cd1 O9 84.95(15) 16_544 16_444
O10 Cd1 O9 54.94(14) 16_444 16_444
O3 Cd1 O7 94.32(14) 16_544 .
O10 Cd1 O7 155.85(13) 16_444 .
O9 Cd1 O7 117.31(13) 16_444 .
O3 Cd1 O8 137.02(14) 16_544 .
O10 Cd1 O8 102.28(13) 16_444 .
O9 Cd1 O8 86.57(13) 16_444 .
O7 Cd1 O8 53.59(12) . .
O3 Cd1 O2 85.42(14) 16_544 .
O10 Cd1 O2 114.48(13) 16_444 .
O9 Cd1 O2 162.38(13) 16_444 .
O7 Cd1 O2 78.12(11) . .
O8 Cd1 O2 110.42(13) . .
O3 Cd1 O1 137.68(14) 16_544 .
O10 Cd1 O1 83.50(14) 16_444 .
O9 Cd1 O1 130.22(14) 16_444 .
O7 Cd1 O1 88.79(14) . .
O8 Cd1 O1 75.97(15) . .
O2 Cd1 O1 53.96(13) . .
O3 Cd1 C30 98.75(15) 16_544 16_444
O10 Cd1 C30 26.57(16) 16_444 16_444
O9 Cd1 C30 28.51(15) 16_444 16_444
O7 Cd1 C30 140.02(14) . 16_444
O8 Cd1 C30 93.29(14) . 16_444
O2 Cd1 C30 140.28(15) . 16_444
O1 Cd1 C30 105.58(15) . 16_444
O3 Cd1 C17 116.49(17) 16_544 .
O10 Cd1 C17 129.81(16) 16_444 .
O9 Cd1 C17 103.69(16) 16_444 .
O7 Cd1 C17 26.05(16) . .
O8 Cd1 C17 27.54(16) . .
O2 Cd1 C17 93.81(16) . .
O1 Cd1 C17 81.30(17) . .
C30 Cd1 C17 118.32(16) 16_444 .
O3 Cd1 Cd2 73.28(10) 16_544 .
O10 Cd1 Cd2 156.26(10) 16_444 .
O9 Cd1 Cd2 146.15(10) 16_444 .
O7 Cd1 Cd2 41.92(8) . .
O8 Cd1 Cd2 91.94(9) . .
O2 Cd1 Cd2 41.96(8) . .
O1 Cd1 Cd2 81.64(9) . .
C30 Cd1 Cd2 171.95(11) 16_444 .
C17 Cd1 Cd2 65.72(12) . .
O4 Cd2 O4 174.55(18) 16_544 12_545
O4 Cd2 O7 89.41(13) 16_544 5_655
O4 Cd2 O7 87.03(14) 12_545 5_655
O4 Cd2 O7 87.03(14) 16_544 .
O4 Cd2 O7 89.41(13) 12_545 .
O7 Cd2 O7 98.3(2) 5_655 .
O4 Cd2 O2 90.88(14) 16_544 5_655
O4 Cd2 O2 92.68(13) 12_545 5_655
O7 Cd2 O2 81.71(13) 5_655 5_655
O7 Cd2 O2 177.91(15) . 5_655
O4 Cd2 O2 92.68(13) 16_544 .
O4 Cd2 O2 90.88(14) 12_545 .
O7 Cd2 O2 177.91(15) 5_655 .
O7 Cd2 O2 81.71(13) . .
O2 Cd2 O2 98.40(19) 5_655 .
O4 Cd2 Cd1 107.99(10) 16_544 5_655
O4 Cd2 Cd1 72.03(10) 12_545 5_655
O7 Cd2 Cd1 43.71(10) 5_655 5_655
O7 Cd2 Cd1 136.71(10) . 5_655
O2 Cd2 Cd1 44.16(9) 5_655 5_655
O2 Cd2 Cd1 135.43(9) . 5_655
O4 Cd2 Cd1 72.03(10) 16_544 .
O4 Cd2 Cd1 107.99(10) 12_545 .
O7 Cd2 Cd1 136.71(10) 5_655 .
O7 Cd2 Cd1 43.71(10) . .
O2 Cd2 Cd1 135.43(9) 5_655 .
O2 Cd2 Cd1 44.16(9) . .
Cd1 Cd2 Cd1 179.56(2) 5_655 .
O14 Cd3 O14 102.35(8) 4_656 .
O14 Cd3 O14 102.35(8) 4_656 2_665
O14 Cd3 O14 124.90(18) . 2_665
O14 Cd3 O14 124.90(18) 4_656 3_566
O14 Cd3 O14 102.35(8) . 3_566
O14 Cd3 O14 102.35(8) 2_665 3_566
O14 Cd3 O13 52.36(13) 4_656 4_656
O14 Cd3 O13 82.14(13) . 4_656
O14 Cd3 O13 148.97(12) 2_665 4_656
O14 Cd3 O13 83.72(14) 3_566 4_656
O14 Cd3 O13 82.14(13) 4_656 2_665
O14 Cd3 O13 83.72(14) . 2_665
O14 Cd3 O13 52.36(13) 2_665 2_665
O14 Cd3 O13 148.97(13) 3_566 2_665
O13 Cd3 O13 127.30(12) 4_656 2_665
O14 Cd3 O13 148.97(13) 4_656 .
O14 Cd3 O13 52.36(13) . .
O14 Cd3 O13 83.72(14) 2_665 .
O14 Cd3 O13 82.14(13) 3_566 .
O13 Cd3 O13 127.30(12) 4_656 .
O13 Cd3 O13 77.8(2) 2_665 .
O14 Cd3 O13 83.72(14) 4_656 3_566
O14 Cd3 O13 148.97(13) . 3_566
O14 Cd3 O13 82.14(13) 2_665 3_566
O14 Cd3 O13 52.36(13) 3_566 3_566
O13 Cd3 O13 77.8(2) 4_656 3_566
O13 Cd3 O13 127.30(12) 2_665 3_566
O13 Cd3 O13 127.30(12) . 3_566
C41 N1 C42 105.1(4) . .
C41 N1 H1A 110.7 . .
C42 N1 H1A 110.7 . .
C41 N1 H1B 110.7 . .
C42 N1 H1B 110.7 . .
H1A N1 H1B 108.8 . .
C44 N2 C43 109.4(9) . .
C44 N2 H2A 109.8 . .
C43 N2 H2A 109.8 . .
C44 N2 H2B 109.8 . .
C43 N2 H2B 109.8 . .
H2A N2 H2B 108.3 . .
C1 O1 Cd1 89.3(3) . .
C1 O2 Cd2 121.9(4) . .
C1 O2 Cd1 96.0(3) . .
Cd2 O2 Cd1 93.88(12) . .
C14 O3 Cd1 127.4(3) . 8_544
C14 O4 Cd2 139.1(4) . 11
C15 O5 C6 120.4(4) . .
C13 O6 C16 119.6(5) . .
C17 O7 Cd2 150.2(4) . .
C17 O7 Cd1 93.5(3) . .
Cd2 O7 Cd1 94.37(13) . .
C17 O8 Cd1 91.3(3) . .
C30 O9 Cd1 90.7(3) . 8_554
C30 O10 Cd1 97.3(4) . 8_554
C31 O11 C20 118.1(4) . .
C29 O12 C32 124.5(4) . .
C33 O13 Cd3 87.1(3) . .
C33 O14 Cd3 98.7(4) . .
C38 O15 C40 122.5(4) . .
H16E O16 H16F 109.5 . .
O17 O17 H17B 61.0 2_655 .
O17 O17 H17C 49.2 2_655 .
H17B O17 H17C 109.5 . .
H18C O18 H18B 109.5 . .
H19B O19 H19C 109.5 . .
O20 O20 H20A 74.9 2_665 .
O20 O20 H20B 141.1 2_665 .
H20A O20 H20B 107.3 . .
H21B O21 H21C 109.5 . .
H22D O22 H22C 109.5 . .

loop_
_geom_bond_atom_site_label_1
_geom_bond_atom_site_label_2
_geom_bond_distance
_geom_bond_site_symmetry_2
C1 O2 1.208(7) .
C1 O1 1.347(7) .
C1 C2 1.486(7) .
C2 C3 1.390(8) .
C2 C7 1.390(8) .
C3 C4 1.390(7) .
C3 H3 0.9300 .
C4 C5 1.390(8) .
C4 H4 0.9300 .
C5 C6 1.390(8) .
C5 C8 1.504(7) .
C6 C7 1.390(7) .
C6 O5 1.460(7) .
C7 H7 0.9300 .
C8 C9 1.384(8) .
C8 C13 1.399(8) .
C9 C10 1.408(7) .
C9 H9 0.9300 .
C10 C11 1.380(8) .
C10 H10 0.9300 .
C11 C12 1.360(8) .
C11 C14 1.485(7) .
C12 C13 1.396(8) .
C12 H12 0.9300 .
C13 O6 1.376(7) .
C14 O4 1.170(6) .
C14 O3 1.306(7) .
C15 O5 1.445(7) .
C15 H15B 0.9600 .
C15 H15C 0.9600 .
C15 H15A 0.9600 .
C16 O6 1.413(8) .
C16 H16B 0.9600 .
C16 H16C 0.9600 .
C16 H16A 0.9600 .
C17 O7 1.208(7) .
C17 O8 1.270(7) .
C17 C18 1.502(7) .
C17 Cd1 2.746(5) .
C18 C23 1.319(8) .
C18 C19 1.454(8) .
C19 C20 1.380(7) .
C19 H19 0.9300 .
C20 C21 1.314(8) .
C20 O11 1.461(6) .
C21 C22 1.419(8) .
C21 C24 1.498(7) .
C22 C23 1.447(7) .
C22 H22 0.9300 .
C23 H23 0.9300 .
C24 C29 1.349(8) .
C24 C25 1.385(8) .
C25 C26 1.403(8) .
C25 H25 0.9300 .
C26 C27 1.397(8) .
C26 H26 0.9300 .
C27 C28 1.413(9) .
C27 C30 1.469(7) .
C28 C29 1.356(8) .
C28 H28 0.9300 .
C29 O12 1.445(8) .
C30 O10 1.231(6) .
C30 O9 1.304(7) .
C30 Cd1 2.731(5) 8_554
C31 O11 1.377(6) .
C31 H31A 0.9600 .
C31 H31B 0.9600 .
C31 H31C 0.9600 .
C32 O12 1.556(6) .
C32 H32A 0.9600 .
C32 H32B 0.9600 .
C32 H32C 0.9600 .
C33 O14 1.204(7) .
C33 O13 1.248(8) .
C33 C34 1.523(8) .
C34 C39 1.388(9) .
C34 C35 1.390(8) .
C35 C36 1.393(8) .
C35 H35 0.9413 .
C36 C37 1.387(8) .
C36 H36 0.9300 .
C37 C38 1.391(7) .
C37 C37 1.481(10) 5_655
C38 O15 1.339(7) .
C38 C39 1.393(8) .
C39 H39 0.9300 .
C40 O15 1.410(6) .
C40 H40A 0.9600 .
C40 H40B 0.9599 .
C40 H40C 0.9600 .
C41 N1 1.485(7) .
C41 H41B 0.9600 .
C41 H41C 0.9600 .
C41 H41A 0.9600 .
C42 N1 1.501(8) .
C42 H42A 0.9600 .
C42 H42C 0.9600 .
C42 H42B 0.9600 .
C43 N2 1.538(15) .
C43 H43B 0.9600 .
C43 H43C 0.9600 .
C43 H43A 0.9600 .
C44 N2 1.535(14) .
C44 H44A 0.9600 .
C44 H44B 0.9600 .
C44 H44C 0.9600 .
Cd1 O3 2.261(4) 16_544
Cd1 O10 2.286(4) 16_444
Cd1 O9 2.383(4) 16_444
Cd1 O7 2.394(4) .
Cd1 O8 2.407(3) .
Cd1 O2 2.412(4) .
Cd1 O1 2.482(4) .
Cd1 C30 2.731(5) 16_444
Cd1 Cd2 3.4545(5) .
Cd2 O4 2.167(3) 16_544
Cd2 O4 2.167(3) 12_545
Cd2 O7 2.315(4) 5_655
Cd2 O7 2.315(4) .
Cd2 O2 2.315(4) 5_655
Cd2 O2 2.315(4) .
Cd2 Cd1 3.4545(6) 5_655
Cd3 O14 2.310(4) 4_656
Cd3 O14 2.310(4) .
Cd3 O14 2.310(4) 2_665
Cd3 O14 2.310(4) 3_566
Cd3 O13 2.527(4) 4_656
Cd3 O13 2.527(4) 2_665
Cd3 O13 2.527(4) .
Cd3 O13 2.527(4) 3_566
N1 H1A 0.9000 .
N1 H1B 0.9000 .
N2 H2A 0.9000 .
N2 H2B 0.9000 .
O3 Cd1 2.261(4) 8_544
O4 Cd2 2.167(3) 11
O9 Cd1 2.383(4) 8_554
O10 Cd1 2.286(4) 8_554
O16 H16E 0.8498 .
O16 H16F 0.8500 .
O17 O17 1.44(2) 2_655
O17 H17B 0.8500 .
O17 H17C 0.8499 .
O18 H18C 0.8501 .
O18 H18B 0.8500 .
O19 H19B 0.8500 .
O19 H19C 0.8499 .
O20 O20 0.660(15) 2_665
O20 H20A 0.8501 .
O20 H20B 0.8499 .
O21 H21B 0.8501 .
O21 H21C 0.8502 .
O22 H22D 0.8500 .
O22 H22C 0.8498 .

loop_
_geom_torsion_atom_site_label_1
_geom_torsion_atom_site_label_2
_geom_torsion_atom_site_label_3
_geom_torsion_atom_site_label_4
_geom_torsion
_geom_torsion_site_symmetry_1
_geom_torsion_site_symmetry_4
O2 C1 C2 C3 -176.4(6) . .
O1 C1 C2 C3 0.2(8) . .
O2 C1 C2 C7 8.8(9) . .
O1 C1 C2 C7 -174.6(5) . .
C7 C2 C3 C4 0.0(9) . .
C1 C2 C3 C4 -174.6(5) . .
C2 C3 C4 C5 0.0(9) . .
C3 C4 C5 C6 0.0(9) . .
C3 C4 C5 C8 174.9(5) . .
C4 C5 C6 C7 0.0(9) . .
C8 C5 C6 C7 -174.9(5) . .
C4 C5 C6 O5 -167.4(5) . .
C8 C5 C6 O5 17.7(8) . .
C5 C6 C7 C2 0.0(9) . .
O5 C6 C7 C2 166.9(5) . .
C3 C2 C7 C6 0.0(9) . .
C1 C2 C7 C6 175.0(5) . .
C6 C5 C8 C9 95.7(7) . .
C4 C5 C8 C9 -79.2(8) . .
C6 C5 C8 C13 -82.3(8) . .
C4 C5 C8 C13 102.8(7) . .
C13 C8 C9 C10 -0.8(9) . .
C5 C8 C9 C10 -178.9(6) . .
C8 C9 C10 C11 -1.4(9) . .
C9 C10 C11 C12 2.4(10) . .
C9 C10 C11 C14 175.2(6) . .
C10 C11 C12 C13 -1.0(10) . .
C14 C11 C12 C13 -174.1(6) . .
C11 C12 C13 O6 175.4(6) . .
C11 C12 C13 C8 -1.2(10) . .
C9 C8 C13 O6 -174.0(6) . .
C5 C8 C13 O6 4.0(10) . .
C9 C8 C13 C12 2.1(10) . .
C5 C8 C13 C12 -179.8(6) . .
C12 C11 C14 O4 -26.0(9) . .
C10 C11 C14 O4 161.1(6) . .
C12 C11 C14 O3 166.4(6) . .
C10 C11 C14 O3 -6.5(9) . .
O7 C17 C18 C23 -175.6(6) . .
O8 C17 C18 C23 12.3(9) . .
O7 C17 C18 C19 0.4(9) . .
O8 C17 C18 C19 -171.7(5) . .
C23 C18 C19 C20 -6.1(9) . .
C17 C18 C19 C20 177.8(5) . .
C18 C19 C20 C21 8.5(9) . .
C18 C19 C20 O11 179.4(5) . .
C19 C20 C21 C22 -3.4(9) . .
O11 C20 C21 C22 -174.5(5) . .
C19 C20 C21 C24 173.0(6) . .
O11 C20 C21 C24 1.8(8) . .
C20 C21 C22 C23 -4.5(9) . .
C24 C21 C22 C23 179.0(5) . .
C19 C18 C23 C22 -0.7(9) . .
C17 C18 C23 C22 175.0(6) . .
C21 C22 C23 C18 6.3(9) . .
C20 C21 C24 C29 125.6(7) . .
C22 C21 C24 C29 -58.2(8) . .
C20 C21 C24 C25 -56.6(8) . .
C22 C21 C24 C25 119.6(6) . .
C29 C24 C25 C26 -4.1(8) . .
C21 C24 C25 C26 177.9(5) . .
C24 C25 C26 C27 3.8(8) . .
C25 C26 C27 C28 -2.6(9) . .
C25 C26 C27 C30 -177.5(5) . .
C26 C27 C28 C29 2.0(9) . .
C30 C27 C28 C29 177.1(5) . .
C25 C24 C29 C28 3.6(9) . .
C21 C24 C29 C28 -178.5(5) . .
C25 C24 C29 O12 -178.1(5) . .
C21 C24 C29 O12 -0.2(8) . .
C27 C28 C29 C24 -2.6(9) . .
C27 C28 C29 O12 179.2(5) . .
C26 C27 C30 O10 -176.7(5) . .
C28 C27 C30 O10 8.3(9) . .
C26 C27 C30 O9 -5.1(8) . .
C28 C27 C30 O9 179.9(5) . .
O14 C33 C34 C39 -8.5(9) . .
O13 C33 C34 C39 168.8(6) . .
O14 C33 C34 C35 174.9(6) . .
O13 C33 C34 C35 -7.8(9) . .
C39 C34 C35 C36 0.2(10) . .
C33 C34 C35 C36 176.8(6) . .
C34 C35 C36 C37 0.0(10) . .
C35 C36 C37 C38 -0.3(10) . .
C35 C36 C37 C37 -177.2(7) . 5_655
C36 C37 C38 O15 175.8(6) . .
C37 C37 C38 O15 -7.4(11) 5_655 .
C36 C37 C38 C39 0.3(10) . .
C37 C37 C38 C39 177.1(7) 5_655 .
C35 C34 C39 C38 -0.2(9) . .
C33 C34 C39 C38 -176.8(5) . .
O15 C38 C39 C34 -175.3(6) . .
C37 C38 C39 C34 0.0(9) . .
O7 C17 Cd1 O3 34.1(4) . 16_544
O8 C17 Cd1 O3 -144.3(3) . 16_544
O7 C17 Cd1 O10 -179.3(3) . 16_444
O8 C17 Cd1 O10 2.4(5) . 16_444
O7 C17 Cd1 O9 125.2(4) . 16_444
O8 C17 Cd1 O9 -53.1(4) . 16_444
O8 C17 Cd1 O7 -178.4(6) . .
O7 C17 Cd1 O8 178.4(6) . .
O7 C17 Cd1 O2 -52.7(4) . .
O8 C17 Cd1 O2 128.9(4) . .
O7 C17 Cd1 O1 -105.3(4) . .
O8 C17 Cd1 O1 76.3(4) . .
O7 C17 Cd1 C30 151.6(3) . 16_444
O8 C17 Cd1 C30 -26.8(4) . 16_444
O7 C17 Cd1 Cd2 -20.6(3) . .
O8 C17 Cd1 Cd2 161.0(4) . .
O3 Cd1 Cd2 O4 -11.79(13) 16_544 16_544
O10 Cd1 Cd2 O4 -105.5(3) 16_444 16_544
O9 Cd1 Cd2 O4 40.4(2) 16_444 16_544
O7 Cd1 Cd2 O4 105.09(17) . 16_544
O8 Cd1 Cd2 O4 127.16(14) . 16_544
O2 Cd1 Cd2 O4 -113.86(18) . 16_544
O1 Cd1 Cd2 O4 -157.33(14) . 16_544
C17 Cd1 Cd2 O4 118.49(18) . 16_544
O3 Cd1 Cd2 O4 173.94(14) 16_544 12_545
O10 Cd1 Cd2 O4 80.2(3) 16_444 12_545
O9 Cd1 Cd2 O4 -133.8(2) 16_444 12_545
O7 Cd1 Cd2 O4 -69.17(17) . 12_545
O8 Cd1 Cd2 O4 -47.11(15) . 12_545
O2 Cd1 Cd2 O4 71.87(18) . 12_545
O1 Cd1 Cd2 O4 28.40(14) . 12_545
C17 Cd1 Cd2 O4 -55.78(18) . 12_545
O3 Cd1 Cd2 O7 -80.68(18) 16_544 5_655
O10 Cd1 Cd2 O7 -174.4(3) 16_444 5_655
O9 Cd1 Cd2 O7 -28.5(2) 16_444 5_655
O7 Cd1 Cd2 O7 36.2(3) . 5_655
O8 Cd1 Cd2 O7 58.27(19) . 5_655
O2 Cd1 Cd2 O7 177.2(2) . 5_655
O1 Cd1 Cd2 O7 133.78(18) . 5_655
C17 Cd1 Cd2 O7 49.6(2) . 5_655
O3 Cd1 Cd2 O7 -116.88(18) 16_544 .
O10 Cd1 Cd2 O7 149.4(3) 16_444 .
O9 Cd1 Cd2 O7 -64.7(2) 16_444 .
O8 Cd1 Cd2 O7 22.07(18) . .
O2 Cd1 Cd2 O7 141.0(2) . .
O1 Cd1 Cd2 O7 97.58(18) . .
C17 Cd1 Cd2 O7 13.4(2) . .
O3 Cd1 Cd2 O2 60.38(18) 16_544 5_655
O10 Cd1 Cd2 O2 -33.4(3) 16_444 5_655
O9 Cd1 Cd2 O2 112.6(2) 16_444 5_655
O7 Cd1 Cd2 O2 177.3(2) . 5_655
O8 Cd1 Cd2 O2 -160.67(19) . 5_655
O2 Cd1 Cd2 O2 -41.7(3) . 5_655
O1 Cd1 Cd2 O2 -85.16(18) . 5_655
C17 Cd1 Cd2 O2 -169.3(2) . 5_655
O3 Cd1 Cd2 O2 102.08(18) 16_544 .
O10 Cd1 Cd2 O2 8.3(3) 16_444 .
O9 Cd1 Cd2 O2 154.3(2) 16_444 .
O7 Cd1 Cd2 O2 -141.0(2) . .
O8 Cd1 Cd2 O2 -118.98(18) . .
O1 Cd1 Cd2 O2 -43.46(18) . .
C17 Cd1 Cd2 O2 -127.6(2) . .
O2 C1 O1 Cd1 0.1(5) . .
C2 C1 O1 Cd1 -176.6(4) . .
O3 Cd1 O1 C1 -19.0(4) 16_544 .
O10 Cd1 O1 C1 -126.8(3) 16_444 .
O9 Cd1 O1 C1 -158.2(3) 16_444 .
O7 Cd1 O1 C1 76.1(3) . .
O8 Cd1 O1 C1 128.8(3) . .
O2 Cd1 O1 C1 0.0(3) . .
C30 Cd1 O1 C1 -141.7(3) 16_444 .
C17 Cd1 O1 C1 101.2(3) . .
Cd2 Cd1 O1 C1 34.6(3) . .
O1 C1 O2 Cd2 -98.5(5) . .
C2 C1 O2 Cd2 77.9(6) . .
O1 C1 O2 Cd1 -0.1(6) . .
C2 C1 O2 Cd1 176.2(5) . .
O4 Cd2 O2 C1 160.1(4) 16_544 .
O4 Cd2 O2 C1 -15.7(4) 12_545 .
O7 Cd2 O2 C1 73.5(4) . .
O2 Cd2 O2 C1 -108.6(4) 5_655 .
Cd1 Cd2 O2 C1 -80.6(4) 5_655 .
Cd1 Cd2 O2 C1 99.6(4) . .
O4 Cd2 O2 Cd1 60.56(15) 16_544 .
O4 Cd2 O2 Cd1 -115.32(14) 12_545 .
O7 Cd2 O2 Cd1 -26.04(13) . .
O2 Cd2 O2 Cd1 151.85(19) 5_655 .
Cd1 Cd2 O2 Cd1 179.777(11) 5_655 .
O3 Cd1 O2 C1 167.4(3) 16_544 .
O10 Cd1 O2 C1 61.0(4) 16_444 .
O9 Cd1 O2 C1 110.4(5) 16_444 .
O7 Cd1 O2 C1 -97.2(3) . .
O8 Cd1 O2 C1 -53.7(4) . .
O1 Cd1 O2 C1 0.0(3) . .
C30 Cd1 O2 C1 69.2(4) 16_444 .
C17 Cd1 O2 C1 -76.3(4) . .
Cd2 Cd1 O2 C1 -122.6(4) . .
O3 Cd1 O2 Cd2 -69.97(15) 16_544 .
O10 Cd1 O2 Cd2 -176.33(13) 16_444 .
O9 Cd1 O2 Cd2 -127.0(4) 16_444 .
O7 Cd1 O2 Cd2 25.42(13) . .
O8 Cd1 O2 Cd2 68.90(16) . .
O1 Cd1 O2 Cd2 122.7(2) . .
C30 Cd1 O2 Cd2 -168.15(17) 16_444 .
C17 Cd1 O2 Cd2 46.33(19) . .
O4 C14 O3 Cd1 23.6(9) . 8_544
C11 C14 O3 Cd1 -169.4(4) . 8_544
O3 C14 O4 Cd2 -0.6(11) . 11
C11 C14 O4 Cd2 -167.3(4) . 11
C5 C6 O5 C15 152.5(5) . .
C7 C6 O5 C15 -14.7(8) . .
C12 C13 O6 C16 -17.0(9) . .
C8 C13 O6 C16 159.3(6) . .
O8 C17 O7 Cd2 106.7(8) . .
C18 C17 O7 Cd2 -64.9(11) . .
Cd1 C17 O7 Cd2 105.1(7) . .
O8 C17 O7 Cd1 1.7(7) . .
C18 C17 O7 Cd1 -169.9(6) . .
O4 Cd2 O7 C17 -171.7(8) 16_544 .
O4 Cd2 O7 C17 12.4(8) 12_545 .
O7 Cd2 O7 C17 99.3(8) 5_655 .
O2 Cd2 O7 C17 -78.6(8) . .
Cd1 Cd2 O7 C17 75.0(8) 5_655 .
Cd1 Cd2 O7 C17 -104.8(8) . .
O4 Cd2 O7 Cd1 -66.87(13) 16_544 .
O4 Cd2 O7 Cd1 117.25(15) 12_545 .
O7 Cd2 O7 Cd1 -155.84(18) 5_655 .
O2 Cd2 O7 Cd1 26.27(13) . .
Cd1 Cd2 O7 Cd1 179.802(10) 5_655 .
O3 Cd1 O7 C17 -149.8(4) 16_544 .
O10 Cd1 O7 C17 1.4(6) 16_444 .
O9 Cd1 O7 C17 -63.3(4) 16_444 .
O8 Cd1 O7 C17 -0.9(4) . .
O2 Cd1 O7 C17 125.8(4) . .
O1 Cd1 O7 C17 72.5(4) . .
C30 Cd1 O7 C17 -40.7(5) 16_444 .
Cd2 Cd1 O7 C17 151.3(4) . .
O3 Cd1 O7 Cd2 58.95(15) 16_544 .
O10 Cd1 O7 Cd2 -149.9(3) 16_444 .
O9 Cd1 O7 Cd2 145.49(14) 16_444 .
O8 Cd1 O7 Cd2 -152.2(2) . .
O2 Cd1 O7 Cd2 -25.44(13) . .
O1 Cd1 O7 Cd2 -78.80(14) . .
C30 Cd1 O7 Cd2 168.06(18) 16_444 .
C17 Cd1 O7 Cd2 -151.3(4) . .
O7 C17 O8 Cd1 -1.7(7) . .
C18 C17 O8 Cd1 170.4(5) . .
O3 Cd1 O8 C17 50.0(4) 16_544 .
O10 Cd1 O8 C17 -178.2(4) 16_444 .
O9 Cd1 O8 C17 128.9(4) 16_444 .
O7 Cd1 O8 C17 0.9(3) . .
O2 Cd1 O8 C17 -55.9(4) . .
O1 Cd1 O8 C17 -98.2(4) . .
C30 Cd1 O8 C17 156.6(4) 16_444 .
Cd2 Cd1 O8 C17 -17.3(4) . .
O10 C30 O9 Cd1 -7.3(5) . 8_554
C27 C30 O9 Cd1 -179.5(4) . 8_554
O9 C30 O10 Cd1 7.6(5) . 8_554
C27 C30 O10 Cd1 179.4(5) . 8_554
C21 C20 O11 C31 179.1(5) . .
C19 C20 O11 C31 7.1(8) . .
C24 C29 O12 C32 162.9(5) . .
C28 C29 O12 C32 -18.7(8) . .
O14 C33 O13 Cd3 0.5(6) . .
C34 C33 O13 Cd3 -176.6(5) . .
O14 Cd3 O13 C33 40.4(5) 4_656 .
O14 Cd3 O13 C33 -0.3(3) . .
O14 Cd3 O13 C33 144.0(4) 2_665 .
O14 Cd3 O13 C33 -112.6(4) 3_566 .
O13 Cd3 O13 C33 -36.7(4) 4_656 .
O13 Cd3 O13 C33 91.2(4) 2_665 .
O13 Cd3 O13 C33 -140.9(4) 3_566 .
O13 C33 O14 Cd3 -0.5(7) . .
C34 C33 O14 Cd3 176.6(5) . .
O14 Cd3 O14 C33 -159.6(4) 4_656 .
O14 Cd3 O14 C33 -44.8(3) 2_665 .
O14 Cd3 O14 C33 70.1(3) 3_566 .
O13 Cd3 O14 C33 151.8(4) 4_656 .
O13 Cd3 O14 C33 -79.1(4) 2_665 .
O13 Cd3 O14 C33 0.3(4) . .
O13 Cd3 O14 C33 102.0(4) 3_566 .
C37 C38 O15 C40 161.6(5) . .
C39 C38 O15 C40 -23.0(9) . .
